data_7118303
loop_
_publ_author_name
'Kreider-Mueller, Ava'
'Quinlivan, Patrick J.'
'Rauch, Michael'
'Owen, Jonathan S.'
'Parkin, Gerard'

_publ_section_title
;
 Synthesis, structure and reactivity of [Tm(Bu(t))]ZnH, a monomeric
 terminal zinc hydride compound in a sulfur-rich coordination environment:
 access to a heterobimetallic compound.
;
_journal_issue 11
_journal_name_full 'Chemical communications (Cambridge, England)'
_journal_page_first 2358
_journal_page_last 2361
_journal_paper_doi 10.1039/c5cc08915h
_journal_volume 52
_journal_year 2016
_chemical_formula_sum 'C24 H38 B N6 S3 Zn'
_chemical_formula_weight 582.96
_space_group_crystal_system trigonal
_space_group_IT_number 148
_space_group_name_Hall '-R 3'
_space_group_name_H-M_alt 'R -3 :H'
_symmetry_space_group_name_Hall '-R 3'
_symmetry_space_group_name_H-M 'R -3 :H'
_atom_sites_solution_hydrogens mixed
_audit_creation_method SHELXL-2014/7
_audit_update_record
;
2015-10-20 deposited with the CCDC.
2015-11-30 downloaded from the CCDC.
;
_cell_angle_alpha 90
_cell_angle_beta 90
_cell_angle_gamma 120
_cell_formula_units_Z 6
_cell_length_a 13.3984(11)
_cell_length_b 13.3984(11)
_cell_length_c 27.542(2)
_cell_measurement_reflns_used 7604
_cell_measurement_temperature 130(2)
_cell_measurement_theta_max 30.94
_cell_measurement_theta_min 2.22
_cell_volume 4281.9(6)
_computing_cell_refinement 'Bruker SAINT'
_computing_data_collection 'Bruker APEX2'
_computing_data_reduction 'Bruker SAINT'
_computing_molecular_graphics 'Bruker SHELXTL'
_computing_publication_material 'Bruker SHELXTL'
_computing_structure_refinement 'SHELXL-2014/7 (Sheldrick, 2014)'
_computing_structure_solution 'SHELXS-97 (Sheldrick, 2008)'
_diffrn_ambient_temperature 130(2)
_diffrn_measured_fraction_theta_full 0.970
_diffrn_measured_fraction_theta_max 0.950
_diffrn_measurement_device_type 'Bruker APEX-II CCD'
_diffrn_measurement_method '\f and \w scans'
_diffrn_radiation_type MoK\a
_diffrn_radiation_wavelength 0.71073
_diffrn_reflns_av_R_equivalents 0.0755
_diffrn_reflns_av_unetI/netI 0.0646
_diffrn_reflns_laue_measured_fraction_full 0.970
_diffrn_reflns_laue_measured_fraction_max 0.950
_diffrn_reflns_limit_h_max 20
_diffrn_reflns_limit_h_min -20
_diffrn_reflns_limit_k_max 20
_diffrn_reflns_limit_k_min -19
_diffrn_reflns_limit_l_max 41
_diffrn_reflns_limit_l_min -40
_diffrn_reflns_number 22244
_diffrn_reflns_point_group_measured_fraction_full 0.970
_diffrn_reflns_point_group_measured_fraction_max 0.950
_diffrn_reflns_theta_full 25.242
_diffrn_reflns_theta_max 32.771
_diffrn_reflns_theta_min 1.904
_exptl_absorpt_coefficient_mu 1.104
_exptl_absorpt_correction_T_max 0.7465
_exptl_absorpt_correction_T_min 0.6744
_exptl_absorpt_correction_type empirical
_exptl_absorpt_process_details sadabs
_exptl_crystal_colour colorless
_exptl_crystal_density_diffrn 1.356
_exptl_crystal_description block
_exptl_crystal_F_000 1842
_exptl_crystal_size_max 0.310
_exptl_crystal_size_mid 0.280
_exptl_crystal_size_min 0.190
_refine_diff_density_max 0.480
_refine_diff_density_min -0.284
_refine_diff_density_rms 0.078
_refine_ls_extinction_method none
_refine_ls_goodness_of_fit_ref 1.005
_refine_ls_hydrogen_treatment mixed
_refine_ls_matrix_type full
_refine_ls_number_parameters 113
_refine_ls_number_reflns 3358
_refine_ls_number_restraints 0
_refine_ls_restrained_S_all 1.005
_refine_ls_R_factor_all 0.0651
_refine_ls_R_factor_gt 0.0373
_refine_ls_shift/su_max 0.001
_refine_ls_shift/su_mean 0.000
_refine_ls_structure_factor_coef Fsqd
_refine_ls_weighting_details 'w=1/[\s^2^(Fo^2^)+(0.0300P)^2^] where P=(Fo^2^+2Fc^2^)/3'
_refine_ls_weighting_scheme calc
_refine_ls_wR_factor_gt 0.0739
_refine_ls_wR_factor_ref 0.0799
_reflns_Friedel_coverage 0.000
_reflns_number_gt 2288
_reflns_number_total 3358
_reflns_threshold_expression 'I > 2\s(I)'
_cod_data_source_file c5cc08915h2.cif
_cod_data_source_block tmhs10pq
_cod_depositor_comments
;
Adding full bibliography for 7118303--7118307.cif.

2018-09-14
Z value and formula fixed to values more according to usual
chemical conventions.                 miguel
;
_cod_original_formula_sum 'C48 H76 B2 N12 S6 Zn2'
_cod_original_formula_weight 1165.92
_cod_original_formula_units_Z 3
_cod_original_cell_volume 4281.9(8)
_cod_database_code 7118303
_shelx_shelxl_version_number 2014/7
_shelx_space_group_comment
; 
The symmetry employed for this shelxl refinement is uniquely defined 
by the following loop, which should always be used as a source of 
symmetry information in preference to the above space-group names. 
They are only intended as comments. 
;
_shelx_estimated_absorpt_t_min 0.726
_shelx_estimated_absorpt_t_max 0.818

loop_
_space_group_symop_operation_xyz
'x, y, z'
'-y, x-y, z'
'-x+y, -x, z'
'x+2/3, y+1/3, z+1/3'
'-y+2/3, x-y+1/3, z+1/3'
'-x+y+2/3, -x+1/3, z+1/3'
'x+1/3, y+2/3, z+2/3'
'-y+1/3, x-y+2/3, z+2/3'
'-x+y+1/3, -x+2/3, z+2/3'
'-x, -y, -z'
'y, -x+y, -z'
'x-y, x, -z'
'-x+2/3, -y+1/3, -z+1/3'
'y+2/3, -x+y+1/3, -z+1/3'
'x-y+2/3, x+1/3, -z+1/3'
'-x+1/3, -y+2/3, -z+2/3'
'y+1/3, -x+y+2/3, -z+2/3'
'x-y+1/3, x+2/3, -z+2/3'

loop_
_atom_site_label
_atom_site_type_symbol
_atom_site_fract_x
_atom_site_fract_y
_atom_site_fract_z
_atom_site_U_iso_or_equiv
_atom_site_adp_type
_atom_site_occupancy
_atom_site_site_symmetry_order
_atom_site_calc_flag
_atom_site_refinement_flags_posn
_atom_site_refinement_flags_adp
_atom_site_refinement_flags_occupancy
Zn Zn 0.6667 0.3333 0.04342(2) 0.01996(9) Uani 1 3 d S T P
B B 0.6667 0.3333 0.18028(11) 0.0199(6) Uani 1 3 d S T P
H2 H 0.6667 0.3333 0.2198(11) 0.016(7) Uiso 1 3 d S . P
S1 S 0.51058(3) 0.33989(4) 0.08239(2) 0.01957(10) Uani 1 1 d . . .
N2 N 0.60894(12) 0.55390(12) 0.12584(5) 0.0199(3) Uani 1 1 d . . .
N1 N 0.64194(11) 0.43005(12) 0.16436(5) 0.0186(3) Uani 1 1 d . . .
C1 C 0.58919(14) 0.44381(14) 0.12514(6) 0.0184(3) Uani 1 1 d . . .
C2 C 0.69371(14) 0.53257(15) 0.18989(6) 0.0216(3) Uani 1 1 d . . .
H2A H 0.7360 0.5467 0.2192 0.026 Uiso 1 1 calc R U .
C3 C 0.67429(14) 0.60822(15) 0.16643(6) 0.0227(3) Uani 1 1 d . . .
H3A H 0.7007 0.6856 0.1759 0.027 Uiso 1 1 calc R U .
C4 C 0.57381(15) 0.61147(15) 0.08798(6) 0.0242(4) Uani 1 1 d . . .
C5 C 0.61993(19) 0.73681(17) 0.10245(7) 0.0351(5) Uani 1 1 d . . .
H5A H 0.5867 0.7398 0.1337 0.053 Uiso 1 1 calc R U .
H5B H 0.5987 0.7753 0.0776 0.053 Uiso 1 1 calc R U .
H5C H 0.7040 0.7759 0.1053 0.053 Uiso 1 1 calc R U .
C6 C 0.62858(17) 0.61008(16) 0.03941(6) 0.0287(4) Uani 1 1 d . . .
H6A H 0.7126 0.6504 0.0429 0.043 Uiso 1 1 calc R U .
H6B H 0.6074 0.6488 0.0147 0.043 Uiso 1 1 calc R U .
H6C H 0.6008 0.5302 0.0295 0.043 Uiso 1 1 calc R U .
C7 C 0.44310(16) 0.55100(17) 0.08535(7) 0.0312(4) Uani 1 1 d . . .
H7A H 0.4124 0.5565 0.1169 0.047 Uiso 1 1 calc R U .
H7B H 0.4125 0.4697 0.0770 0.047 Uiso 1 1 calc R U .
H7C H 0.4201 0.5878 0.0604 0.047 Uiso 1 1 calc R U .
C11 C 0.88222(19) 0.9297(2) -0.00003(8) 0.0440(5) Uani 1 1 d . . .
H11A H 0.8009 0.8812 -0.0001 0.053 Uiso 1 1 calc R U .
H1 H 0.6667 0.3333 -0.0101(11) 0.030(9) Uiso 1 3 d S . P

loop_
_atom_site_aniso_label
_atom_site_aniso_U_11
_atom_site_aniso_U_22
_atom_site_aniso_U_33
_atom_site_aniso_U_23
_atom_site_aniso_U_13
_atom_site_aniso_U_12
Zn 0.02165(12) 0.02165(12) 0.01658(16) 0.000 0.000 0.01083(6)
B 0.0210(10) 0.0210(10) 0.0178(15) 0.000 0.000 0.0105(5)
S1 0.0193(2) 0.0204(2) 0.01890(19) -0.00318(15) -0.00254(15) 0.00987(17)
N2 0.0205(7) 0.0199(7) 0.0203(7) -0.0016(5) -0.0004(5) 0.0108(6)
N1 0.0192(7) 0.0192(7) 0.0177(6) -0.0016(5) -0.0005(5) 0.0098(6)
C1 0.0160(8) 0.0197(8) 0.0195(7) -0.0006(6) 0.0012(6) 0.0089(6)
C2 0.0211(8) 0.0241(9) 0.0189(8) -0.0042(6) -0.0015(6) 0.0110(7)
C3 0.0212(8) 0.0206(8) 0.0245(8) -0.0047(6) -0.0011(7) 0.0092(7)
C4 0.0295(9) 0.0236(9) 0.0237(8) 0.0003(7) -0.0024(7) 0.0164(8)
C5 0.0502(13) 0.0277(10) 0.0350(10) -0.0006(8) -0.0045(9) 0.0252(10)
C6 0.0357(10) 0.0265(9) 0.0237(9) 0.0043(7) 0.0029(8) 0.0155(8)
C7 0.0314(10) 0.0362(11) 0.0338(10) 0.0015(8) -0.0032(8) 0.0227(9)
C11 0.0370(12) 0.0483(14) 0.0389(12) 0.0002(9) 0.0006(10) 0.0155(11)

loop_
_atom_type_symbol
_atom_type_description
_atom_type_scat_dispersion_real
_atom_type_scat_dispersion_imag
_atom_type_scat_source
C C 0.0033 0.0016 'International Tables Vol C Tables 4.2.6.8 and 6.1.1.4'
H H 0.0000 0.0000 'International Tables Vol C Tables 4.2.6.8 and 6.1.1.4'
B B 0.0013 0.0007 'International Tables Vol C Tables 4.2.6.8 and 6.1.1.4'
N N 0.0061 0.0033 'International Tables Vol C Tables 4.2.6.8 and 6.1.1.4'
S S 0.1246 0.1234 'International Tables Vol C Tables 4.2.6.8 and 6.1.1.4'
Zn Zn 0.2839 1.4301 'International Tables Vol C Tables 4.2.6.8 and 6.1.1.4'

loop_
_geom_angle_atom_site_label_1
_geom_angle_atom_site_label_2
_geom_angle_atom_site_label_3
_geom_angle
_geom_angle_site_symmetry_1
_geom_angle_site_symmetry_3
H1 Zn S1 116.667(12) . 2_655
H1 Zn S1 116.667(12) . 3_665
S1 Zn S1 101.410(15) 2_655 3_665
H1 Zn S1 116.667(12) . .
S1 Zn S1 101.413(15) 2_655 .
S1 Zn S1 101.413(15) 3_665 .
N1 B N1 112.36(11) 3_665 2_655
N1 B N1 112.35(11) 3_665 .
N1 B N1 112.35(11) 2_655 .
C1 S1 Zn 98.28(5) . .
C1 N2 C3 108.10(13) . .
C1 N2 C4 127.12(13) . .
C3 N2 C4 124.66(14) . .
C1 N1 C2 107.91(13) . .
C1 N1 B 133.09(15) . .
C2 N1 B 118.39(14) . .
N1 C1 N2 107.71(14) . .
N1 C1 S1 125.84(12) . .
N2 C1 S1 126.45(12) . .
C3 C2 N1 108.51(14) . .
C2 C3 N2 107.76(15) . .
N2 C4 C7 109.39(14) . .
N2 C4 C5 108.96(14) . .
C7 C4 C5 108.91(15) . .
N2 C4 C6 108.94(14) . .
C7 C4 C6 112.56(15) . .
C5 C4 C6 108.02(15) . .
C11 C11 C11 119.998(3) 11_565 12_655

loop_
_geom_bond_atom_site_label_1
_geom_bond_atom_site_label_2
_geom_bond_distance
_geom_bond_site_symmetry_2
Zn H1 1.47(3) .
Zn S1 2.3910(5) 2_655
Zn S1 2.3910(5) 3_665
Zn S1 2.3909(5) .
B N1 1.5526(16) 3_665
B N1 1.5526(16) 2_655
B N1 1.5526(16) .
S1 C1 1.7228(16) .
N2 C1 1.362(2) .
N2 C3 1.382(2) .
N2 C4 1.506(2) .
N1 C1 1.3531(19) .
N1 C2 1.382(2) .
C2 C3 1.333(2) .
C4 C7 1.520(2) .
C4 C5 1.524(3) .
C4 C6 1.530(2) .
C11 C11 1.375(2) 11_565
C11 C11 1.375(2) 12_655

loop_
_geom_torsion_atom_site_label_1
_geom_torsion_atom_site_label_2
_geom_torsion_atom_site_label_3
_geom_torsion_atom_site_label_4
_geom_torsion
_geom_torsion_site_symmetry_1
N1 B N1 C1 94.13(16) 3_665
N1 B N1 C1 -33.7(3) 2_655
N1 B N1 C2 -75.7(3) 3_665
N1 B N1 C2 156.42(16) 2_655
C2 N1 C1 N2 0.72(17) .
B N1 C1 N2 -169.90(14) .
C2 N1 C1 S1 -178.91(12) .
B N1 C1 S1 10.5(2) .
C3 N2 C1 N1 -0.42(17) .
C4 N2 C1 N1 175.84(14) .
C3 N2 C1 S1 179.21(12) .
C4 N2 C1 S1 -4.5(2) .
Zn S1 C1 N1 -71.31(14) .
Zn S1 C1 N2 109.12(14) .
C1 N1 C2 C3 -0.76(18) .
B N1 C2 C3 171.46(14) .
N1 C2 C3 N2 0.49(18) .
C1 N2 C3 C2 -0.05(18) .
C4 N2 C3 C2 -176.43(15) .
C1 N2 C4 C7 64.3(2) .
C3 N2 C4 C7 -120.04(17) .
C1 N2 C4 C5 -176.76(16) .
C3 N2 C4 C5 -1.1(2) .
C1 N2 C4 C6 -59.1(2) .
C3 N2 C4 C6 116.54(17) .
